data_1516345
loop_
_publ_author_name
'Sikorski, Pawel'
'Hori, Ritsuko'
'Wada, Masahisa'

_publ_section_title
;
 Revisit of alpha-chitin crystal structure using high resolution X-ray
 diffraction data.
;
_journal_issue 5
_journal_name_full Biomacromolecules
_journal_page_first 1100
_journal_page_last 1105
_journal_paper_doi 10.1021/bm801251e
_journal_volume 10
_journal_year 2009
_chemical_formula_sum 'C32 H52 N4 O20'
_chemical_formula_weight 812.78
_chemical_name_systematic
; 
 ? 
;
_space_group_IT_number 19
_symmetry_space_group_name_Hall 'P 2ac 2ab'
_symmetry_space_group_name_H-M 'P 21 21 21'
_atom_sites_solution_hydrogens geom
_atom_sites_solution_primary direct
_atom_sites_solution_secondary difmap
_audit_creation_method SHELXL-97
_cell_angle_alpha 90.00
_cell_angle_beta 90.00
_cell_angle_gamma 90.00
_cell_formula_units_Z 1
_cell_length_a 4.715(19)
_cell_length_b 18.770(5)
_cell_length_c 10.333(10)
_cell_measurement_temperature 293(2)
_cell_volume 914(4)
_computing_structure_refinement 'SHELXL-97 (Sheldrick, 1997)'
_computing_structure_solution 'SHELXS-97 (Sheldrick, 1990)'
_diffrn_ambient_temperature 293(2)
_diffrn_measured_fraction_theta_full 0.750
_diffrn_measured_fraction_theta_max 0.750
_diffrn_radiation_monochromator graphite
_diffrn_radiation_source 'fine-focus sealed tube'
_diffrn_radiation_wavelength 0.72930
_diffrn_reflns_av_R_equivalents 0.0000
_diffrn_reflns_av_sigmaI/netI 0.1338
_diffrn_reflns_limit_h_max 3
_diffrn_reflns_limit_h_min 0
_diffrn_reflns_limit_k_max 10
_diffrn_reflns_limit_k_min 0
_diffrn_reflns_limit_l_max 6
_diffrn_reflns_limit_l_min 0
_diffrn_reflns_number 144
_diffrn_reflns_theta_full 14.03
_diffrn_reflns_theta_max 14.03
_diffrn_reflns_theta_min 2.23
_exptl_absorpt_coefficient_mu 0.123
_exptl_crystal_density_diffrn 1.476
_exptl_crystal_density_method 'not measured'
_exptl_crystal_F_000 432
_refine_diff_density_max 0.395
_refine_diff_density_min -0.242
_refine_diff_density_rms 0.112
_refine_ls_abs_structure_details 'Flack H D (1983), Acta Cryst. A39, 876-881'
_refine_ls_abs_structure_Flack 0(10)
_refine_ls_extinction_coef 0.000(11)
_refine_ls_extinction_expression Fc^*^=kFc[1+0.001xFc^2^\l^3^/sin(2\q)]^-1/4^
_refine_ls_extinction_method SHELXL
_refine_ls_goodness_of_fit_ref 2.453
_refine_ls_hydrogen_treatment mixed
_refine_ls_matrix_type full
_refine_ls_number_parameters 71
_refine_ls_number_reflns 144
_refine_ls_number_restraints 59
_refine_ls_restrained_S_all 1.850
_refine_ls_R_factor_all 0.2553
_refine_ls_R_factor_gt 0.2505
_refine_ls_shift/su_max 2.467
_refine_ls_shift/su_mean 0.230
_refine_ls_structure_factor_coef Fsqd
_refine_ls_weighting_details 'calc w=1/[\s^2^(Fo^2^)+(0.2000P)^2^+0.0000P] where P=(Fo^2^+2Fc^2^)/3'
_refine_ls_weighting_scheme calc
_refine_ls_wR_factor_gt 0.5324
_refine_ls_wR_factor_ref 0.5374
_reflns_number_gt 121
_reflns_number_total 144
_reflns_threshold_expression >2sigma(I)
_cod_data_source_file 100K.cif
_cod_data_source_block n21
_cod_database_code 1516345

loop_
_symmetry_equiv_pos_as_xyz
'x, y, z'
'-x+1/2, -y, z+1/2'
'-x, y+1/2, -z+1/2'
'x+1/2, -y+1/2, -z'

loop_
_atom_site_label
_atom_site_type_symbol
_atom_site_fract_x
_atom_site_fract_y
_atom_site_fract_z
_atom_site_U_iso_or_equiv
_atom_site_adp_type
_atom_site_occupancy
_atom_site_symmetry_multiplicity
_atom_site_calc_flag
_atom_site_refinement_flags
_atom_site_disorder_assembly
_atom_site_disorder_group
CAD_1 C 0.282(13) 0.025(2) -0.350(4) 0.098(15) Uiso 1 1 d DU . .
HAD_1 H 0.08(18) 0.03(4) -0.35(8) 0.118 Uiso 1 1 calc . . .
CAE_1 C 0.402(14) 0.077(2) -0.449(4) 0.098(15) Uiso 1 1 d DU . .
HAE_1 H 0.6(2) 0.07(4) -0.45(9) 0.118 Uiso 1 1 calc . . .
CAH_1 C 0.298(13) 0.062(2) -0.586(4) 0.098(15) Uiso 1 1 d DU . .
HAH_1 H 0.1(2) 0.08(4) -0.59(9) 0.118 Uiso 1 1 calc . . .
CAJ_1 C 0.285(15) -0.017(2) -0.617(4) 0.098(15) Uiso 1 1 d DU . .
HAJ_1 H 0.48(18) -0.03(4) -0.63(8) 0.118 Uiso 1 1 calc . . .
CAB_1 C 0.152(13) -0.059(2) -0.506(5) 0.098(15) Uiso 1 1 d DU . .
HAB_1 H -0.04(18) -0.04(4) -0.49(8) 0.118 Uiso 1 1 calc . A 1
CAG_1 C 0.525(13) 0.191(2) -0.352(4) 0.098(15) Uiso 1 1 d DU . .
CAN_1 C 0.414(18) 0.265(3) -0.312(9) 0.098(15) Uiso 1 1 d DU . .
HAN1_1 H 0.5227 0.3013 -0.3549 0.147 Uiso 1 1 calc R . .
HAN2_1 H 0.4312 0.2706 -0.2201 0.147 Uiso 1 1 calc R . .
HAN3_1 H 0.2182 0.2693 -0.3365 0.147 Uiso 1 1 calc R . .
OAA_1 O 0.394(12) 0.041(3) -0.224(4) 0.098(15) Uiso 1 1 d DU . .
OAI_1 O 0.468(14) 0.101(3) -0.676(5) 0.098(15) Uiso 1 1 d DU . .
HAI_1 H 0.4813 0.0781 -0.7439 0.147 Uiso 1 1 calc R . .
OAC_1 O 0.318(12) -0.0470(19) -0.391(4) 0.098(15) Uiso 1 1 d DU B .
CAK_1 C 0.14(3) -0.138(2) -0.534(7) 0.098(15) Uiso 0.42(8) 1 d PDU B 1
HAK1_1 H 0.0054 -0.1474 -0.6034 0.118 Uiso 0.42(8) 1 calc PR B 1
HAK2_1 H 0.3243 -0.1552 -0.5611 0.118 Uiso 0.42(8) 1 calc PR B 1
OAL_1 O 0.05(4) -0.175(4) -0.419(12) 0.098(15) Uiso 0.42(8) 1 d PDU B 1
HAL_1 H -0.1214 -0.1793 -0.4189 0.147 Uiso 0.42(8) 1 calc PR B 1
CAK_1 C 0.14(2) -0.138(2) -0.537(8) 0.098(15) Uiso 0.58(8) 1 d PDU B 2
HAK1_1 H 0.0119 -0.1615 -0.4786 0.118 Uiso 0.58(8) 1 calc PR B 2
HAK2_1 H 0.0744 -0.1445 -0.6244 0.118 Uiso 0.58(8) 1 calc PR B 2
OAL_1 O 0.42(2) -0.171(4) -0.525(11) 0.098(15) Uiso 0.58(8) 1 d PDU B 2
HAL1_1 H 0.4882 -0.1747 -0.5969 0.147 Uiso 0.58(8) 1 calc PR B 2
OAM_1 O 0.769(13) 0.173(3) -0.329(6) 0.098(15) Uiso 1 1 d DU . .
NAF_1 N 0.335(14) 0.150(2) -0.411(5) 0.098(15) Uiso 1 1 d DU . .
HAF_1 H 0.1689 0.1667 -0.4271 0.118 Uiso 1 1 calc R . .

loop_
_atom_type_symbol
_atom_type_description
_atom_type_scat_dispersion_real
_atom_type_scat_dispersion_imag
_atom_type_scat_source
C C 0.0033 0.0000 'International Tables Vol C Tables 4.2.6.8 and 6.1.1.4'
H H 0.0000 0.0000 'International Tables Vol C Tables 4.2.6.8 and 6.1.1.4'
N N 0.0061 0.0000 'International Tables Vol C Tables 4.2.6.8 and 6.1.1.4'
O O 0.0106 0.0000 'International Tables Vol C Tables 4.2.6.8 and 6.1.1.4'

loop_
_geom_angle_atom_site_label_1
_geom_angle_atom_site_label_2
_geom_angle_atom_site_label_3
_geom_angle
_geom_angle_site_symmetry_1
_geom_angle_site_symmetry_3
OAC_1 CAD_1 OAA_1 115(3) . .
OAC_1 CAD_1 CAE_1 111(3) . .
OAA_1 CAD_1 CAE_1 110(3) . .
NAF_1 CAE_1 CAH_1 111(3) . .
NAF_1 CAE_1 CAD_1 109(3) . .
CAH_1 CAE_1 CAD_1 113(2) . .
OAI_1 CAH_1 CAE_1 109(3) . .
OAI_1 CAH_1 CAJ_1 113(3) . .
CAE_1 CAH_1 CAJ_1 113(2) . .
OAA_1 CAJ_1 CAH_1 119(4) 2_554 .
OAA_1 CAJ_1 CAB_1 100(3) 2_554 .
CAH_1 CAJ_1 CAB_1 111(3) . .
OAC_1 CAB_1 CAK_1 110(3) . .
OAC_1 CAB_1 CAK_1 109(3) . .
CAK_1 CAB_1 CAK_1 1(4) . .
OAC_1 CAB_1 CAJ_1 109(3) . .
CAK_1 CAB_1 CAJ_1 110(3) . .
CAK_1 CAB_1 CAJ_1 112(3) . .
OAM_1 CAG_1 NAF_1 123(3) . .
OAM_1 CAG_1 CAN_1 122(3) . .
NAF_1 CAG_1 CAN_1 115(3) . .
CAD_1 OAA_1 CAJ_1 114(3) . 2
CAD_1 OAC_1 CAB_1 109(3) . .
OAL_1 CAK_1 CAB_1 109(3) . .
OAL_1 CAK_1 CAB_1 112(3) . .
CAG_1 NAF_1 CAE_1 122(3) . .

loop_
_geom_bond_atom_site_label_1
_geom_bond_atom_site_label_2
_geom_bond_distance
_geom_bond_site_symmetry_2
CAD_1 OAC_1 1.43(2) .
CAD_1 OAA_1 1.43(2) .
CAD_1 CAE_1 1.52(2) .
CAE_1 NAF_1 1.47(2) .
CAE_1 CAH_1 1.52(2) .
CAH_1 OAI_1 1.43(2) .
CAH_1 CAJ_1 1.52(2) .
CAJ_1 OAA_1 1.46(2) 2_554
CAJ_1 CAB_1 1.53(2) .
CAB_1 OAC_1 1.43(2) .
CAB_1 CAK_1 1.52(2) .
CAB_1 CAK_1 1.52(2) .
CAG_1 OAM_1 1.23(2) .
CAG_1 NAF_1 1.335(19) .
CAG_1 CAN_1 1.531(19) .
OAA_1 CAJ_1 1.46(2) 2
CAK_1 OAL_1 1.43(2) .
CAK_1 OAL_1 1.43(2) .
